data_7233649
loop_
_publ_author_name
'Guo-Ping Yong'
'Yu-Mei Zhao'
'Ya Feng'

_publ_section_title
;
 Stimuli-responsive switching of magnetic properties and solid-state
 colors for 2,3'-biimidazo[1,2-a]pyridin-2'-one radical derivatives
;
_journal_name_full 'Journal of Materials Chemistry C'
_journal_page_first 2228
_journal_page_last 2234
_journal_paper_doi 10.1039/C3TC32130D
_journal_volume 2
_journal_year 2014
_chemical_formula_sum 'C23 H20 N4 O4'
_chemical_formula_weight 416.43
_space_group_IT_number 14
_space_group_name_Hall '-P 2yn'
_space_group_name_H-M_alt 'P 1 21/n 1'
_symmetry_cell_setting monoclinic
_symmetry_space_group_name_H-M 'P 1 21/n 1'
_atom_sites_solution_hydrogens geom
_atom_sites_solution_primary direct
_atom_sites_solution_secondary difmap
_cell_angle_alpha 90.00
_cell_angle_beta 106.218(4)
_cell_angle_gamma 90.00
_cell_formula_units_Z 4
_cell_length_a 8.0290(3)
_cell_length_b 18.9754(9)
_cell_length_c 13.3607(5)
_cell_measurement_reflns_used 3935
_cell_measurement_temperature 290(2)
_cell_measurement_theta_max 69.5828
_cell_measurement_theta_min 3.4422
_cell_volume 1954.55(14)
_computing_cell_refinement 'CrysAlisPro (Agilent Technologies)'
_computing_data_collection 'CrysAlisPro (Agilent Technologies)'
_computing_data_reduction 'CrysAlisPro (Agilent Technologies)'
_computing_molecular_graphics 'Ortep-3 (L. J. Farrugia, 2001)'
_computing_publication_material SHELXL-97
_computing_structure_refinement 'SHELXL-97 (Sheldrick, 1997)'
_computing_structure_solution 'SHELXS-97 (Sheldrick, 1997)'
_diffrn_ambient_temperature 293(2)
_diffrn_detector_area_resol_mean 15.9149
_diffrn_measured_fraction_theta_full 0.972
_diffrn_measured_fraction_theta_max 0.972
_diffrn_measurement_device_type 'Gemini S Ultra, Agilent Technologies'
_diffrn_measurement_method '\w scans'
_diffrn_radiation_monochromator mirror
_diffrn_radiation_source 'Enhance Ultra (Cu) X-ray Source'
_diffrn_radiation_type CuK\a
_diffrn_radiation_wavelength 1.54184
_diffrn_reflns_av_R_equivalents 0.0310
_diffrn_reflns_av_sigmaI/netI 0.0261
_diffrn_reflns_limit_h_max 9
_diffrn_reflns_limit_h_min -8
_diffrn_reflns_limit_k_max 23
_diffrn_reflns_limit_k_min -23
_diffrn_reflns_limit_l_max 16
_diffrn_reflns_limit_l_min -12
_diffrn_reflns_number 10835
_diffrn_reflns_theta_full 69.71
_diffrn_reflns_theta_max 69.71
_diffrn_reflns_theta_min 4.16
_exptl_absorpt_coefficient_mu 0.816
_exptl_absorpt_correction_T_max 0.7859
_exptl_absorpt_correction_T_min 0.7576
_exptl_absorpt_correction_type multi-scan
_exptl_absorpt_process_details
;
CrysAlisPro, Agilent Technologies,
Version 1.171.36.21 (release 14-08-2012 CrysAlis171 .NET)
(compiled Sep 14 2012,17:21:16)
Empirical absorption correction using spherical harmonics,
implemented in SCALE3 ABSPACK scaling algorithm.
;
_exptl_crystal_density_diffrn 1.415
_exptl_crystal_density_method 'not measured'
_exptl_crystal_F_000 872
_exptl_crystal_size_max 0.36
_exptl_crystal_size_mid 0.32
_exptl_crystal_size_min 0.31
_refine_diff_density_max 0.517
_refine_diff_density_min -0.487
_refine_diff_density_rms 0.064
_refine_ls_extinction_method none
_refine_ls_goodness_of_fit_ref 1.052
_refine_ls_hydrogen_treatment mixed
_refine_ls_matrix_type full
_refine_ls_number_parameters 291
_refine_ls_number_reflns 3589
_refine_ls_number_restraints 43
_refine_ls_restrained_S_all 1.142
_refine_ls_R_factor_all 0.0992
_refine_ls_R_factor_gt 0.0841
_refine_ls_shift/su_max 0.001
_refine_ls_shift/su_mean 0.000
_refine_ls_structure_factor_coef Fsqd
_refine_ls_weighting_details 'calc w=1/[\s^2^(Fo^2^)+(0.0896P)^2^+1.9323P] where P=(Fo^2^+2Fc^2^)/3'
_refine_ls_weighting_scheme calc
_refine_ls_wR_factor_gt 0.2162
_refine_ls_wR_factor_ref 0.2295
_reflns_number_gt 2761
_reflns_number_total 3589
_reflns_threshold_expression >2sigma(I)
_cod_data_source_file 1000003.cif
_cod_data_source_block PCOD1000003
_cod_original_sg_symbol_H-M 'P 21/n'
_cod_database_code 7233649

loop_
_symmetry_equiv_pos_as_xyz
'x, y, z'
'-x+1/2, y+1/2, -z+1/2'
'-x, -y, -z'
'x-1/2, -y-1/2, z-1/2'

loop_
_atom_site_label
_atom_site_type_symbol
_atom_site_fract_x
_atom_site_fract_y
_atom_site_fract_z
_atom_site_U_iso_or_equiv
_atom_site_adp_type
_atom_site_occupancy
_atom_site_symmetry_multiplicity
_atom_site_calc_flag
_atom_site_refinement_flags
_atom_site_disorder_assembly
_atom_site_disorder_group
N4 N 0.1916(3) 0.04482(16) 0.0089(2) 0.0594(7) Uani 1 1 d . . .
H4 H 0.1087 0.0303 -0.0427 0.071 Uiso 1 1 calc R . .
N3 N 0.4412(3) 0.08742(15) 0.0997(2) 0.0564(7) Uani 1 1 d . . .
N2 N 0.5779(4) 0.06354(16) 0.3338(2) 0.0643(8) Uani 1 1 d . . .
C10 C 0.3442(4) 0.06927(19) 0.0013(3) 0.0576(8) Uani 1 1 d . . .
O1 O 0.0583(3) 0.02343(16) 0.14015(19) 0.0714(8) Uani 1 1 d D . .
C15 C 0.1632(5) 0.1475(2) 0.3189(3) 0.0679(10) Uani 1 1 d . . .
H15 H 0.1150 0.1516 0.2473 0.081 Uiso 1 1 calc R . .
C9 C 0.1861(4) 0.0462(2) 0.1120(3) 0.0575(8) Uani 1 1 d . . .
C7 C 0.4138(4) 0.08386(18) 0.2808(3) 0.0573(8) Uani 1 1 d . . .
C4 C 0.5892(5) 0.0746(2) 0.4349(3) 0.0656(10) Uani 1 1 d . . .
N1 N 0.4375(4) 0.10220(17) 0.4474(2) 0.0657(8) Uani 1 1 d . . .
C6 C 0.3230(5) 0.1104(2) 0.3477(3) 0.0617(9) Uani 1 1 d . . .
C5 C 0.7281(6) 0.0610(2) 0.5237(3) 0.0805(12) Uani 1 1 d . . .
H5 H 0.8323 0.0432 0.5169 0.097 Uiso 1 1 calc R . .
C11 C 0.4111(5) 0.0777(2) -0.0837(3) 0.0695(10) Uani 1 1 d . . .
H11 H 0.3457 0.0659 -0.1507 0.083 Uiso 1 1 calc R . .
C14 C 0.6039(5) 0.1146(2) 0.1166(3) 0.0692(10) Uani 1 1 d . . .
H14 H 0.6681 0.1274 0.1834 0.083 Uiso 1 1 calc R . .
C8 C 0.3445(4) 0.07469(19) 0.1696(3) 0.0568(8) Uani 1 1 d . . .
O2 O -0.1218(5) 0.2329(2) 0.2303(4) 0.1181(14) Uani 1 1 d . . .
C13 C 0.6710(5) 0.1226(3) 0.0348(4) 0.0815(12) Uani 1 1 d . . .
H13 H 0.7821 0.1409 0.0459 0.098 Uiso 1 1 calc R . .
C12 C 0.5759(6) 0.1038(3) -0.0656(4) 0.0811(12) Uani 1 1 d . . .
H12 H 0.6244 0.1091 -0.1207 0.097 Uiso 1 1 calc R . .
O3 O -0.1199(5) -0.0116(2) 0.3006(3) 0.1050(11) Uani 1 1 d D . .
C3 C 0.4188(7) 0.1156(3) 0.5445(3) 0.0875(13) Uani 1 1 d . . .
H3 H 0.3157 0.1340 0.5520 0.105 Uiso 1 1 calc R . .
C1 C 0.7077(7) 0.0741(3) 0.6192(4) 0.0945(15) Uani 1 1 d . . .
H1 H 0.7979 0.0649 0.6787 0.113 Uiso 1 1 calc R . .
C17 C -0.0862(6) 0.2183(3) 0.3236(5) 0.0909(14) Uani 1 1 d . . .
C18 C -0.2061(6) 0.2400(3) 0.3877(6) 0.1010(17) Uani 1 1 d U . .
C16 C 0.0703(5) 0.1773(3) 0.3746(4) 0.0791(12) Uani 1 1 d . . .
H16 H 0.1040 0.1725 0.4467 0.095 Uiso 1 1 calc R . .
C23 C -0.1597(8) 0.2372(3) 0.4944(6) 0.1098(18) Uani 1 1 d U . .
H23 H -0.0491 0.2217 0.5298 0.132 Uiso 1 1 calc R . .
C19 C -0.3689(8) 0.2638(4) 0.3373(7) 0.146(3) Uani 1 1 d U . .
H19 H -0.4052 0.2669 0.2650 0.175 Uiso 1 1 calc R . .
C2 C 0.5514(8) 0.1016(3) 0.6284(4) 0.1000(16) Uani 1 1 d . . .
H2 H 0.5389 0.1105 0.6944 0.120 Uiso 1 1 calc R . .
C22 C -0.2710(10) 0.2564(3) 0.5504(7) 0.134(2) Uani 1 1 d U . .
H22 H -0.2356 0.2543 0.6228 0.161 Uiso 1 1 calc R . .
C20 C -0.4833(9) 0.2840(4) 0.3990(9) 0.154(3) Uani 1 1 d U . .
H20 H -0.5940 0.3010 0.3670 0.184 Uiso 1 1 calc R . .
C21 C -0.4284(12) 0.2780(4) 0.5015(9) 0.160(3) Uani 1 1 d U . .
H21 H -0.5039 0.2895 0.5406 0.191 Uiso 1 1 calc R . .
O4 O -0.1427(16) -0.1560(10) 0.3556(10) 0.355(6) Uani 1 1 d GD . .
H4A H -0.2355 -0.1772 0.3233 0.532 Uiso 1 1 d GD . .
H4B H -0.1417 -0.1151 0.3298 0.532 Uiso 1 1 d GD . .
H3A H -0.196(6) 0.016(3) 0.312(5) 0.13(2) Uiso 1 1 d D . .
H3B H -0.051(10) 0.011(3) 0.274(8) 0.25(5) Uiso 1 1 d D . .

loop_
_atom_site_aniso_label
_atom_site_aniso_U_11
_atom_site_aniso_U_22
_atom_site_aniso_U_33
_atom_site_aniso_U_23
_atom_site_aniso_U_13
_atom_site_aniso_U_12
N4 0.0483(15) 0.0709(19) 0.0541(16) -0.0031(14) 0.0065(12) -0.0057(13)
N3 0.0456(14) 0.0600(17) 0.0601(16) 0.0005(13) 0.0088(12) -0.0025(12)
N2 0.0528(16) 0.0666(18) 0.0652(19) -0.0025(14) 0.0026(14) 0.0002(14)
C10 0.0526(18) 0.059(2) 0.058(2) 0.0030(15) 0.0108(15) 0.0009(15)
O1 0.0514(14) 0.099(2) 0.0612(15) -0.0089(13) 0.0120(11) -0.0171(13)
C15 0.057(2) 0.072(2) 0.067(2) -0.0057(18) 0.0057(17) -0.0016(18)
C9 0.0483(18) 0.065(2) 0.0557(19) -0.0030(16) 0.0086(15) -0.0035(15)
C7 0.0483(18) 0.059(2) 0.0580(19) -0.0011(15) 0.0037(15) -0.0049(15)
C4 0.062(2) 0.064(2) 0.060(2) -0.0014(17) -0.0002(17) -0.0029(17)
N1 0.0626(18) 0.0702(19) 0.0556(17) -0.0015(14) 0.0022(14) -0.0018(15)
C6 0.0542(19) 0.070(2) 0.0552(19) -0.0027(16) 0.0053(15) -0.0024(16)
C5 0.070(3) 0.075(3) 0.078(3) 0.003(2) -0.009(2) -0.002(2)
C11 0.069(2) 0.074(2) 0.064(2) 0.0037(18) 0.0172(18) 0.0008(19)
C14 0.053(2) 0.075(2) 0.076(2) 0.0020(19) 0.0109(18) -0.0125(18)
C8 0.0476(17) 0.063(2) 0.0562(19) -0.0026(15) 0.0087(15) -0.0036(15)
O2 0.090(3) 0.119(3) 0.123(3) 0.003(2) -0.006(2) 0.017(2)
C13 0.060(2) 0.096(3) 0.089(3) 0.009(2) 0.022(2) -0.017(2)
C12 0.073(3) 0.095(3) 0.081(3) 0.013(2) 0.030(2) -0.004(2)
O3 0.088(2) 0.113(3) 0.115(3) 0.009(2) 0.032(2) 0.021(2)
C3 0.091(3) 0.111(4) 0.057(2) -0.003(2) 0.013(2) 0.001(3)
C1 0.099(4) 0.100(4) 0.063(3) 0.005(2) -0.014(2) -0.006(3)
C17 0.064(3) 0.076(3) 0.119(4) -0.018(3) 0.003(3) -0.005(2)
C18 0.061(3) 0.066(3) 0.169(5) -0.031(3) 0.020(3) -0.001(2)
C16 0.061(2) 0.093(3) 0.080(3) -0.013(2) 0.013(2) 0.007(2)
C23 0.101(4) 0.079(3) 0.167(5) -0.012(3) 0.066(4) -0.003(3)
C19 0.087(4) 0.127(5) 0.204(6) -0.061(5) 0.009(4) 0.016(3)
C2 0.109(4) 0.121(4) 0.057(3) -0.001(2) 0.003(2) -0.003(3)
C22 0.122(5) 0.094(4) 0.215(7) -0.022(4) 0.093(5) 0.008(3)
C20 0.077(4) 0.147(6) 0.229(7) -0.056(6) 0.030(5) 0.023(4)
C21 0.129(6) 0.127(5) 0.237(8) -0.046(6) 0.075(6) -0.002(5)
O4 0.350(17) 0.42(2) 0.280(11) 0.005(12) 0.071(10) -0.017(13)

loop_
_atom_type_symbol
_atom_type_description
_atom_type_scat_dispersion_real
_atom_type_scat_dispersion_imag
_atom_type_scat_source
C C 0.0181 0.0091 'International Tables Vol C Tables 4.2.6.8 and 6.1.1.4'
H H 0.0000 0.0000 'International Tables Vol C Tables 4.2.6.8 and 6.1.1.4'
N N 0.0311 0.0180 'International Tables Vol C Tables 4.2.6.8 and 6.1.1.4'
O O 0.0492 0.0322 'International Tables Vol C Tables 4.2.6.8 and 6.1.1.4'

loop_
_geom_angle_atom_site_label_1
_geom_angle_atom_site_label_2
_geom_angle_atom_site_label_3
_geom_angle
_geom_angle_site_symmetry_1
_geom_angle_site_symmetry_3
C10 N4 C9 110.6(3) . .
C10 N4 H4 124.7 . .
C9 N4 H4 124.7 . .
C14 N3 C10 121.0(3) . .
C14 N3 C8 130.0(3) . .
C10 N3 C8 109.0(3) . .
C4 N2 C7 105.1(3) . .
N4 C10 N3 107.4(3) . .
N4 C10 C11 132.1(3) . .
N3 C10 C11 120.5(3) . .
C16 C15 C6 132.1(4) . .
C16 C15 H15 113.9 . .
C6 C15 H15 113.9 . .
O1 C9 N4 122.8(3) . .
O1 C9 C8 131.1(3) . .
N4 C9 C8 106.1(3) . .
N2 C7 C6 111.7(3) . .
N2 C7 C8 122.6(3) . .
C6 C7 C8 125.6(3) . .
N2 C4 N1 111.5(3) . .
N2 C4 C5 129.3(4) . .
N1 C4 C5 119.2(4) . .
C3 N1 C4 121.3(3) . .
C3 N1 C6 131.6(4) . .
C4 N1 C6 107.1(3) . .
C7 C6 N1 104.4(3) . .
C7 C6 C15 126.8(3) . .
N1 C6 C15 128.1(3) . .
C1 C5 C4 119.0(5) . .
C1 C5 H5 120.5 . .
C4 C5 H5 120.5 . .
C12 C11 C10 118.1(4) . .
C12 C11 H11 121.0 . .
C10 C11 H11 121.0 . .
C13 C14 N3 119.2(4) . .
C13 C14 H14 120.4 . .
N3 C14 H14 120.4 . .
N3 C8 C9 106.8(3) . .
N3 C8 C7 122.9(3) . .
C9 C8 C7 130.0(3) . .
C14 C13 C12 120.9(4) . .
C14 C13 H13 119.6 . .
C12 C13 H13 119.6 . .
C11 C12 C13 120.4(4) . .
C11 C12 H12 119.8 . .
C13 C12 H12 119.8 . .
H3A O3 H3B 110(3) . .
C2 C3 N1 119.0(5) . .
C2 C3 H3 120.5 . .
N1 C3 H3 120.5 . .
C5 C1 C2 120.0(4) . .
C5 C1 H1 120.0 . .
C2 C1 H1 120.0 . .
O2 C17 C16 120.9(5) . .
O2 C17 C18 120.5(5) . .
C16 C17 C18 118.5(5) . .
C19 C18 C23 118.0(6) . .
C19 C18 C17 118.9(7) . .
C23 C18 C17 123.2(5) . .
C15 C16 C17 120.7(5) . .
C15 C16 H16 119.7 . .
C17 C16 H16 119.7 . .
C22 C23 C18 122.0(7) . .
C22 C23 H23 119.0 . .
C18 C23 H23 119.0 . .
C18 C19 C20 118.6(8) . .
C18 C19 H19 120.7 . .
C20 C19 H19 120.7 . .
C3 C2 C1 121.6(5) . .
C3 C2 H2 119.2 . .
C1 C2 H2 119.2 . .
C21 C22 C23 119.8(9) . .
C21 C22 H22 120.1 . .
C23 C22 H22 120.1 . .
C21 C20 C19 119.1(8) . .
C21 C20 H20 120.4 . .
C19 C20 H20 120.4 . .
C22 C21 C20 122.5(9) . .
C22 C21 H21 118.7 . .
C20 C21 H21 118.7 . .
H4A O4 H4B 109.5 . .

loop_
_geom_bond_atom_site_label_1
_geom_bond_atom_site_label_2
_geom_bond_distance
_geom_bond_site_symmetry_2
N4 C10 1.340(4) .
N4 C9 1.390(4) .
N4 H4 0.8600 .
N3 C14 1.363(4) .
N3 C10 1.372(4) .
N3 C8 1.392(4) .
N2 C4 1.345(5) .
N2 C7 1.366(4) .
C10 C11 1.394(5) .
O1 C9 1.264(4) .
C15 C16 1.319(5) .
C15 C6 1.419(5) .
C15 H15 0.9300 .
C9 C8 1.399(5) .
C7 C6 1.396(5) .
C7 C8 1.444(5) .
C4 N1 1.378(5) .
C4 C5 1.407(5) .
N1 C3 1.370(5) .
N1 C6 1.399(4) .
C5 C1 1.355(7) .
C5 H5 0.9300 .
C11 C12 1.370(6) .
C11 H11 0.9300 .
C14 C13 1.355(6) .
C14 H14 0.9300 .
O2 C17 1.230(6) .
C13 C12 1.392(6) .
C13 H13 0.9300 .
C12 H12 0.9300 .
O3 H3A 0.849(11) .
O3 H3B 0.851(11) .
C3 C2 1.339(7) .
C3 H3 0.9300 .
C1 C2 1.396(8) .
C1 H1 0.9300 .
C17 C16 1.473(6) .
C17 C18 1.513(8) .
C18 C19 1.369(8) .
C18 C23 1.371(8) .
C16 H16 0.9300 .
C23 C22 1.365(8) .
C23 H23 0.9300 .
C19 C20 1.447(10) .
C19 H19 0.9300 .
C2 H2 0.9300 .
C22 C21 1.315(11) .
C22 H22 0.9300 .
C20 C21 1.320(11) .
C20 H20 0.9300 .
C21 H21 0.9300 .
O4 H4A 0.8500 .
O4 H4B 0.8501 .

loop_
_geom_hbond_atom_site_label_D
_geom_hbond_atom_site_label_H
_geom_hbond_atom_site_label_A
_geom_hbond_distance_DH
_geom_hbond_distance_HA
_geom_hbond_distance_DA
_geom_hbond_angle_DHA
_geom_hbond_site_symmetry_A
N4 H4 O1 0.86 1.89 2.728(4) 165.8 3
O4 H4A O2 0.85 2.07 2.850(17) 152.6 2_445
O4 H4B O3 0.85 2.02 2.857(18) 167.9 .
O3 H3A N2 0.849(11) 2.121(18) 2.953(5) 166(6) 1_455
O3 H3B O1 0.851(11) 2.21(6) 2.966(5) 147(10) .

loop_
_geom_torsion_atom_site_label_1
_geom_torsion_atom_site_label_2
_geom_torsion_atom_site_label_3
_geom_torsion_atom_site_label_4
_geom_torsion
_geom_torsion_site_symmetry_1
_geom_torsion_site_symmetry_2
_geom_torsion_site_symmetry_3
_geom_torsion_site_symmetry_4
C9 N4 C10 N3 -0.2(4) . . . .
C9 N4 C10 C11 179.5(4) . . . .
C14 N3 C10 N4 -179.6(3) . . . .
C8 N3 C10 N4 -0.9(4) . . . .
C14 N3 C10 C11 0.6(5) . . . .
C8 N3 C10 C11 179.3(3) . . . .
C10 N4 C9 O1 -177.3(3) . . . .
C10 N4 C9 C8 1.2(4) . . . .
C4 N2 C7 C6 2.3(4) . . . .
C4 N2 C7 C8 -174.7(3) . . . .
C7 N2 C4 N1 -0.7(4) . . . .
C7 N2 C4 C5 178.1(4) . . . .
N2 C4 N1 C3 178.0(4) . . . .
C5 C4 N1 C3 -0.9(6) . . . .
N2 C4 N1 C6 -1.0(4) . . . .
C5 C4 N1 C6 -180.0(4) . . . .
N2 C7 C6 N1 -2.9(4) . . . .
C8 C7 C6 N1 174.0(3) . . . .
N2 C7 C6 C15 167.8(4) . . . .
C8 C7 C6 C15 -15.3(6) . . . .
C3 N1 C6 C7 -176.6(4) . . . .
C4 N1 C6 C7 2.3(4) . . . .
C3 N1 C6 C15 12.9(7) . . . .
C4 N1 C6 C15 -168.2(4) . . . .
C16 C15 C6 C7 -176.6(4) . . . .
C16 C15 C6 N1 -8.0(7) . . . .
N2 C4 C5 C1 -177.5(4) . . . .
N1 C4 C5 C1 1.2(6) . . . .
N4 C10 C11 C12 -179.2(4) . . . .
N3 C10 C11 C12 0.6(6) . . . .
C10 N3 C14 C13 -1.0(6) . . . .
C8 N3 C14 C13 -179.5(4) . . . .
C14 N3 C8 C9 -179.8(4) . . . .
C10 N3 C8 C9 1.6(4) . . . .
C14 N3 C8 C7 -5.6(6) . . . .
C10 N3 C8 C7 175.7(3) . . . .
O1 C9 C8 N3 176.7(4) . . . .
N4 C9 C8 N3 -1.7(4) . . . .
O1 C9 C8 C7 3.1(7) . . . .
N4 C9 C8 C7 -175.3(4) . . . .
N2 C7 C8 N3 -41.2(5) . . . .
C6 C7 C8 N3 142.3(4) . . . .
N2 C7 C8 C9 131.5(4) . . . .
C6 C7 C8 C9 -45.0(6) . . . .
N3 C14 C13 C12 0.3(7) . . . .
C10 C11 C12 C13 -1.3(7) . . . .
C14 C13 C12 C11 0.9(7) . . . .
C4 N1 C3 C2 0.2(7) . . . .
C6 N1 C3 C2 179.0(5) . . . .
C4 C5 C1 C2 -0.7(7) . . . .
O2 C17 C18 C19 12.3(8) . . . .
C16 C17 C18 C19 -165.6(5) . . . .
O2 C17 C18 C23 -167.5(5) . . . .
C16 C17 C18 C23 14.6(7) . . . .
C6 C15 C16 C17 174.7(4) . . . .
O2 C17 C16 C15 -9.0(7) . . . .
C18 C17 C16 C15 168.8(4) . . . .
C19 C18 C23 C22 0.8(9) . . . .
C17 C18 C23 C22 -179.4(5) . . . .
C23 C18 C19 C20 -0.6(9) . . . .
C17 C18 C19 C20 179.6(6) . . . .
N1 C3 C2 C1 0.2(8) . . . .
C5 C1 C2 C3 0.0(9) . . . .
C18 C23 C22 C21 0.5(10) . . . .
C18 C19 C20 C21 -0.9(12) . . . .
C23 C22 C21 C20 -2.1(13) . . . .
C19 C20 C21 C22 2.3(14) . . . .
